data_4000560
_journal_name_full 'Chemistry of Materials'
_journal_paper_doi 10.1021/cm0483691
_journal_year 2005
_chemical_formula_sum 'C43 H50 Cl8 N4 O14 Pd'
_chemical_formula_weight 1236.87
_space_group_IT_number 14
_symmetry_cell_setting monoclinic
_symmetry_space_group_name_Hall '-P 2yn'
_symmetry_space_group_name_H-M 'P 1 21/n 1'
_cell_angle_alpha 90.00
_cell_angle_beta 100.106(1)
_cell_angle_gamma 90.00
_cell_formula_units_Z 2
_cell_length_a 8.7736(3)
_cell_length_b 19.1568(6)
_cell_length_c 15.7834(5)
_cell_measurement_temperature 150(1)
_cell_volume 2611.62(15)
_exptl_crystal_density_diffrn 1.573
_cod_depositor_comments
;
The following automatic conversions were performed:
'_symmetry_cell_setting' value 'Monoclinic' changed to 'monoclinic'
according to '/home/saulius/struct/CIF-dictionaries/cif_core.dic'
dictionary named 'cif_core.dic' version 2.4.1 from 2010-06-29.

Automatic conversion script
Id: cif_fix_enum 1527 2010-12-29 10:47:43Z saulius 
;
_cod_original_sg_symbol_H-M 'P 21/n'
_cod_database_code 4000560

loop_
_symmetry_equiv_pos_as_xyz
'x, y, z'
'-x+1/2, y+1/2, -z+1/2'
'-x, -y, -z'
'x-1/2, -y-1/2, z-1/2'

loop_
_atom_site_label
_atom_site_type_symbol
_atom_site_fract_x
_atom_site_fract_y
_atom_site_fract_z
_atom_site_U_iso_or_equiv
_atom_site_adp_type
_atom_site_occupancy
_atom_site_symmetry_multiplicity
_atom_site_calc_flag
_atom_site_refinement_flags
_atom_site_disorder_assembly
_atom_site_disorder_group
Pd Pd 0.0000 0.0000 0.5000 0.01598(8) Uani 1 2 d S . .
Cl1 Cl 0.13444(7) 0.06714(3) 0.60953(4) 0.02637(15) Uani 1 1 d . . .
O1 O -0.40746(18) 0.07423(8) 0.56790(10) 0.0172(3) Uani 1 1 d . . .
O2 O -0.1677(2) -0.22222(9) 0.63605(13) 0.0331(5) Uani 1 1 d . . .
O3 O -0.4024(2) -0.23303(9) 0.72214(11) 0.0258(4) Uani 1 1 d . . .
O4 O -0.5937(2) -0.12712(9) 0.73271(12) 0.0303(4) Uani 1 1 d . . .
O5 O -0.4042(2) 0.37147(9) 0.43000(11) 0.0256(4) Uani 1 1 d . . .
O6 O -0.6035(2) 0.39653(9) 0.53536(12) 0.0285(4) Uani 1 1 d . . .
O7 O -0.6947(2) 0.29628(9) 0.63239(12) 0.0302(4) Uani 1 1 d . . .
N1 N -0.1979(2) 0.04230(10) 0.52309(12) 0.0174(4) Uani 1 1 d . . .
N2 N -0.2238(2) 0.11253(10) 0.50021(13) 0.0189(4) Uani 1 1 d . . .
C1 C -0.3066(3) 0.02130(12) 0.56333(14) 0.0164(5) Uani 1 1 d . . .
C2 C -0.3322(3) -0.04508(12) 0.60336(15) 0.0182(5) Uani 1 1 d . . .
C3 C -0.2323(3) -0.10126(13) 0.59846(16) 0.0212(5) Uani 1 1 d . . .
H3A H -0.1490 -0.0968 0.5676 0.025 Uiso 1 1 calc R . .
C4 C -0.2560(3) -0.16373(13) 0.63913(16) 0.0228(5) Uani 1 1 d . . .
C5 C -0.3767(3) -0.17017(13) 0.68495(16) 0.0213(5) Uani 1 1 d . . .
C6 C -0.4776(3) -0.11387(13) 0.68809(16) 0.0215(5) Uani 1 1 d . . .
C7 C -0.4567(3) -0.05126(13) 0.64732(15) 0.0200(5) Uani 1 1 d . . .
H7A H -0.5258 -0.0133 0.6492 0.024 Uiso 1 1 calc R . .
C8 C -0.3496(3) 0.12885(12) 0.52804(15) 0.0167(5) Uani 1 1 d . . .
C9 C -0.4243(3) 0.19723(12) 0.52565(15) 0.0174(5) Uani 1 1 d . . .
C10 C -0.3766(3) 0.24917(12) 0.47484(15) 0.0190(5) Uani 1 1 d . . .
H10A H -0.3031 0.2393 0.4389 0.023 Uiso 1 1 calc R . .
C11 C -0.4383(3) 0.31602(12) 0.47740(15) 0.0201(5) Uani 1 1 d . . .
C12 C -0.5437(3) 0.33035(12) 0.53221(16) 0.0210(5) Uani 1 1 d . . .
C13 C -0.5918(3) 0.27728(13) 0.58192(16) 0.0215(5) Uani 1 1 d . . .
C14 C -0.5333(3) 0.20947(12) 0.57816(16) 0.0202(5) Uani 1 1 d . . .
H14A H -0.5673 0.1727 0.6107 0.024 Uiso 1 1 calc R . .
C15 C -0.0553(4) -0.21970(16) 0.5808(2) 0.0439(8) Uani 1 1 d . . .
H15A H 0.0004 -0.2642 0.5837 0.066 Uiso 1 1 calc R . .
H15B H 0.0182 -0.1818 0.5991 0.066 Uiso 1 1 calc R . .
H15C H -0.1074 -0.2113 0.5215 0.066 Uiso 1 1 calc R . .
C16 C -0.3508(4) -0.23388(17) 0.81409(19) 0.0418(8) Uani 1 1 d . . .
H16A H -0.3721 -0.2798 0.8369 0.063 Uiso 1 1 calc R . .
H16B H -0.4059 -0.1978 0.8408 0.063 Uiso 1 1 calc R . .
H16C H -0.2393 -0.2246 0.8270 0.063 Uiso 1 1 calc R . .
C17 C -0.7042(3) -0.07324(15) 0.7361(2) 0.0381(7) Uani 1 1 d . . .
H17A H -0.7812 -0.0892 0.7698 0.057 Uiso 1 1 calc R . .
H17B H -0.7558 -0.0617 0.6776 0.057 Uiso 1 1 calc R . .
H17C H -0.6515 -0.0317 0.7632 0.057 Uiso 1 1 calc R . .
C18 C -0.3074(3) 0.35794(14) 0.36808(18) 0.0309(6) Uani 1 1 d . . .
H18A H -0.2908 0.4014 0.3381 0.046 Uiso 1 1 calc R . .
H18B H -0.3574 0.3235 0.3263 0.046 Uiso 1 1 calc R . .
H18C H -0.2076 0.3397 0.3973 0.046 Uiso 1 1 calc R . .
C19 C -0.5066(4) 0.44233(14) 0.5934(2) 0.0399(7) Uani 1 1 d . . .
H19A H -0.5553 0.4884 0.5925 0.060 Uiso 1 1 calc R . .
H19B H -0.4055 0.4467 0.5756 0.060 Uiso 1 1 calc R . .
H19C H -0.4928 0.4232 0.6519 0.060 Uiso 1 1 calc R . .
C20 C -0.7309(4) 0.24490(15) 0.6919(2) 0.0369(7) Uani 1 1 d . . .
H20A H -0.8063 0.2642 0.7246 0.055 Uiso 1 1 calc R . .
H20B H -0.6363 0.2319 0.7316 0.055 Uiso 1 1 calc R . .
H20C H -0.7747 0.2035 0.6602 0.055 Uiso 1 1 calc R . .
C21 C -0.2495(3) 0.11331(16) 0.82731(18) 0.0337(7) Uani 1 1 d . . .
H21A H -0.2262 0.1638 0.8338 0.040 Uiso 1 1 calc R . .
H21B H -0.2159 0.0908 0.8840 0.040 Uiso 1 1 calc R . .
Cl2 Cl -0.14523(9) 0.07717(4) 0.75185(5) 0.0420(2) Uani 1 1 d . . .
Cl3 Cl -0.45128(9) 0.10165(4) 0.79474(5) 0.0435(2) Uani 1 1 d . . .
C22 C -0.4262(8) 0.0129(7) 1.0238(5) 0.092(4) Uani 0.50 1 d P . .
H22A H -0.3579 0.0519 0.9970 0.111 Uiso 0.50 1 d PR . .
H22B H -0.3753 0.0011 1.0698 0.111 Uiso 0.50 1 d PR . .
Cl4 Cl -0.5545(3) 0.05824(12) 1.04713(13) 0.1683(10) Uani 1 1 d . . .
